data_1520840
loop_
_publ_author_name
'Beck, H.P.'
'Schramm, M.'
'Haberkorn, R.'

_publ_section_title
;
 The (In Sn Cl3)-type arrangement. II. High pressure synthesis of Tl Pb
 Cl3 and of solid solutions containing Rb or Br
;
_journal_name_full 'Journal of Solid State Chemistry'
_journal_page_first 351
_journal_page_last 354
_journal_volume 146
_journal_year 1999
_chemical_formula_sum 'Cl3 Pb Tl'
_chemical_name_systematic 'Tl Pb Cl3'
_space_group_IT_number 140
_symmetry_space_group_name_Hall '-I 4 2c'
_symmetry_space_group_name_H-M 'I 4/m c m'
_cell_angle_alpha 90
_cell_angle_beta 90
_cell_angle_gamma 90
_cell_formula_units_Z 16
_cell_length_a 11.902
_cell_length_b 11.902
_cell_length_c 15.805
_cell_volume 2238.898
_citation_journal_id_ASTM JSSCBI
_cod_data_source_file Beck_JSSCBI_1999_266.cif
_cod_data_source_block Cl3Pb1Tl1
_cod_original_cell_volume 2238.899
_cod_original_formula_sum 'Cl3 Pb1 Tl1'
_cod_database_code 1520840

loop_
_symmetry_equiv_pos_as_xyz
x,y,z
-y,x,z
-x,-y,z
y,-x,z
x,-y,-z+1/2
y,x,-z+1/2
-x,y,-z+1/2
-y,-x,-z+1/2
-x,-y,-z
y,-x,-z
x,y,-z
-y,x,-z
-x,y,z-1/2
-y,-x,z-1/2
x,-y,z-1/2
y,x,z-1/2
x+1/2,y+1/2,z+1/2
-y+1/2,x+1/2,z+1/2
-x+1/2,-y+1/2,z+1/2
y+1/2,-x+1/2,z+1/2
x+1/2,-y+1/2,-z+1
y+1/2,x+1/2,-z+1
-x+1/2,y+1/2,-z+1
-y+1/2,-x+1/2,-z+1
-x+1/2,-y+1/2,-z+1/2
y+1/2,-x+1/2,-z+1/2
x+1/2,y+1/2,-z+1/2
-y+1/2,x+1/2,-z+1/2
-x+1/2,y+1/2,z
-y+1/2,-x+1/2,z
x+1/2,-y+1/2,z
y+1/2,x+1/2,z

loop_
_atom_site_label
_atom_site_type_symbol
_atom_site_fract_x
_atom_site_fract_y
_atom_site_fract_z
_atom_site_occupancy
_atom_site_U_iso_or_equiv
Cl3 Cl-1 0 0.5 0.121 1 0.0
Cl2 Cl-1 0.152 0.652 0 1 0.0
Pb2 Pb+2 0.6392 0.1392 0 1 0.0
Tl1 Tl+1 0.1657 0.6657 0.1842 0.75 0.0
Pb1 Pb+2 0.1657 0.6657 0.1842 0.25 0.0
Cl1 Cl-1 0.071 0.193 0.138 1 0.0
Pb3 Pb+2 0 0 0.25 1 0.0
Tl2 Tl+1 0 0 0 1 0.0
